data_4023846
loop_
_publ_author_name
'Hiroyuki Hayashi'
'Satoru Karasawa'
'Noboru Koga'

_publ_contact_author_address
;
Graduate School of Pharmaceutical Sciences
Kyushu University
Fukuoka 812-8582
JAPAN
;
_publ_contact_author_email koga@fc.phar.kyushu-u.ac.jp
_publ_contact_author_fax +81-92-642-6590
_publ_contact_author_name 'Noboru Koga'
_publ_contact_author_phone +81-92-642-6593
_publ_section_title
;
 Molecular Structure and Magnetic Properties of
 1-Ethyl-2-(1-oxy-3-oxo-4,4,5,5-tetramethylimidazolin-2-yl)-
 3-methylimidazolium Arylcarboxylates and Other Salts
;
_journal_name_full 'Journal of Organic Chemistry'
_journal_page_first 8683
_journal_page_last 8693
_journal_paper_doi 10.1021/jo801657a
_journal_volume 73
_journal_year 2008
_chemical_formula_moiety 'C27 H40 N6 O7.50 '
_chemical_formula_sum 'C27 H40 N6 O7.5'
_chemical_formula_weight 568.65
_space_group_IT_number 14
_symmetry_cell_setting monoclinic
_symmetry_Int_Tables_number 14
_symmetry_space_group_name_Hall '-P 2ybc'
_symmetry_space_group_name_H-M 'P 1 21/c 1'
_audit_creation_date 2007-12-13
_audit_creation_method 'by CrystalStructure 3.8'
_cell_angle_alpha 90.0000
_cell_angle_beta 95.8160(19)
_cell_angle_gamma 90.0000
_cell_formula_units_Z 4
_cell_length_a 6.1258(3)
_cell_length_b 35.4226(17)
_cell_length_c 13.6162(7)
_cell_measurement_reflns_used 17517
_cell_measurement_temperature 123.1
_cell_measurement_theta_max 27.4
_cell_measurement_theta_min 3.0
_cell_volume 2939.4(3)
_computing_cell_refinement PROCESS-AUTO
_computing_data_collection PROCESS-AUTO
_computing_data_reduction CrystalStructure
_computing_publication_material 'CrystalStructure 3.8'
_computing_structure_refinement SHELXL
_computing_structure_solution SIR92
_diffrn_detector_area_resol_mean 10.00
_diffrn_measured_fraction_theta_full 0.993
_diffrn_measured_fraction_theta_max 0.949
_diffrn_measurement_device_type 'Rigaku RAXIS-RAPID'
_diffrn_measurement_method \w
_diffrn_radiation_type 'Mo K\a'
_diffrn_radiation_wavelength 0.71075
_diffrn_reflns_av_R_equivalents 0.038
_diffrn_reflns_limit_h_max 7
_diffrn_reflns_limit_h_min -7
_diffrn_reflns_limit_k_max 45
_diffrn_reflns_limit_k_min -45
_diffrn_reflns_limit_l_max 17
_diffrn_reflns_limit_l_min -17
_diffrn_reflns_number 26969
_diffrn_reflns_theta_full 27.00
_diffrn_reflns_theta_max 27.47
_exptl_absorpt_coefficient_mu 0.095
_exptl_absorpt_correction_type none
_exptl_crystal_colour blue
_exptl_crystal_density_diffrn 1.285
_exptl_crystal_density_method 'not measured'
_exptl_crystal_description platelet
_exptl_crystal_F_000 1216.00
_exptl_crystal_size_max 0.80
_exptl_crystal_size_mid 0.40
_exptl_crystal_size_min 0.10
_refine_diff_density_max 0.76
_refine_diff_density_min -0.41
_refine_ls_extinction_method none
_refine_ls_goodness_of_fit_ref 1.084
_refine_ls_hydrogen_treatment refall
_refine_ls_number_parameters 371
_refine_ls_number_reflns 6370
_refine_ls_R_factor_gt 0.0630
_refine_ls_shift/su_max 0.0000
_refine_ls_structure_factor_coef Fsqd
_refine_ls_weighting_details 'w = 1/[\s^2^(Fo^2^)+(0.0890P)^2^+1.3010P] where P=(Fo^2^+2Fc^2^)/3'
_refine_ls_weighting_scheme calc
_refine_ls_wR_factor_ref 0.1821
_reflns_number_gt 4818
_reflns_number_total 6370
_reflns_threshold_expression F^2^>2.0\s(F^2^)
_cod_data_source_file jo801657a_si_002.cif
_cod_data_source_block '_061223EMImNN4NNBzA'
_cod_original_formula_sum 'C27 H40 N6 O7.50 '
_cod_database_code 4023846

loop_
_symmetry_equiv_pos_site_id
_symmetry_equiv_pos_as_xyz
1 +X,+Y,+Z
2 -X,1/2+Y,1/2-Z
3 -X,-Y,-Z
4 +X,1/2-Y,1/2+Z

loop_
_atom_site_label
_atom_site_type_symbol
_atom_site_fract_x
_atom_site_fract_y
_atom_site_fract_z
_atom_site_U_iso_or_equiv
_atom_site_adp_type
_atom_site_occupancy
_atom_site_symmetry_multiplicity
_atom_site_calc_flag
_atom_site_refinement_flags
_atom_site_disorder_assembly
_atom_site_disorder_group
O(1) O 0.5999(2) 0.10344(5) -0.29491(12) 0.0581(4) Uani 1.00 1 d . . .
O(2) O 1.1017(2) 0.04888(5) -0.06170(12) 0.0494(4) Uani 1.00 1 d . . .
O(3) O 0.7191(2) 0.27959(4) 0.16957(12) 0.0457(3) Uani 1.00 1 d . . .
O(4) O 0.2338(2) 0.19241(4) 0.01649(12) 0.0478(3) Uani 1.00 1 d . . .
O(5) O 1.1399(2) 0.11716(6) 0.38016(16) 0.0737(6) Uani 1.00 1 d . . .
O(6) O 0.8371(2) 0.08337(4) 0.37737(14) 0.0557(4) Uani 1.00 1 d . . .
O(7) O 0.4373(3) 0.06341(5) -0.55804(17) 0.0716(5) Uani 1.00 1 d . . .
O(8) O 0.6458(10) 0.01329(17) -0.4259(5) 0.129(2) Uani 0.50 1 d P . .
N(1) N 0.7098(2) 0.09636(5) -0.21252(13) 0.0413(4) Uani 1.00 1 d . . .
N(2) N 0.9432(2) 0.06927(5) -0.10072(12) 0.0370(3) Uani 1.00 1 d . . .
N(3) N 1.0421(3) 0.06170(5) -0.35205(14) 0.0531(5) Uani 1.00 1 d . . .
N(4) N 0.9760(4) 0.01063(6) -0.27306(17) 0.0712(7) Uani 1.00 1 d . . .
N(5) N 0.5644(2) 0.26458(5) 0.11184(12) 0.0353(3) Uani 1.00 1 d . . .
N(6) N 0.3344(2) 0.22311(5) 0.04001(12) 0.0352(3) Uani 1.00 1 d . . .
C(1) C 0.8707(3) 0.07063(6) -0.19658(15) 0.0362(4) Uani 1.00 1 d . . .
C(2) C 0.6894(3) 0.11939(6) -0.12096(17) 0.0446(5) Uani 1.00 1 d . . .
C(3) C 0.8008(3) 0.09256(7) -0.04047(16) 0.0429(4) Uani 1.00 1 d . . .
C(4) C 0.4485(4) 0.12756(9) -0.1132(2) 0.0666(7) Uani 1.00 1 d . . .
C(5) C 0.8146(4) 0.15590(7) -0.13493(18) 0.0499(5) Uani 1.00 1 d . . .
C(6) C 0.6438(4) 0.06486(8) 0.0016(2) 0.0607(6) Uani 1.00 1 d . . .
C(7) C 0.9428(4) 0.11248(8) 0.04158(17) 0.0566(6) Uani 1.00 1 d . . .
C(8) C 0.9577(4) 0.04819(6) -0.27228(16) 0.0438(5) Uani 1.00 1 d . . .
C(9) C 1.1120(8) 0.03214(8) -0.4041(2) 0.0995(14) Uani 1.00 1 d . . .
C(10) C 1.0668(9) 0.00042(8) -0.3568(3) 0.1161(17) Uani 1.00 1 d . . .
C(11) C 1.0617(4) 0.10127(6) -0.37871(17) 0.0512(5) Uani 1.00 1 d . . .
C(12) C 0.8954(8) -0.01592(8) -0.2018(2) 0.1003(14) Uani 1.00 1 d . . .
C(13) C 0.6507(10) -0.01811(15) -0.2136(3) 0.157(2) Uani 1.00 1 d . . .
C(14) C 0.5092(2) 0.22746(5) 0.10786(14) 0.0319(4) Uani 1.00 1 d . . .
C(15) C 0.3969(3) 0.28856(6) 0.05220(16) 0.0395(4) Uani 1.00 1 d . . .
C(16) C 0.2843(3) 0.25852(6) -0.01851(15) 0.0373(4) Uani 1.00 1 d . . .
C(17) C 0.5098(4) 0.32067(7) 0.0029(2) 0.0544(6) Uani 1.00 1 d . . .
C(18) C 0.2472(3) 0.30412(6) 0.12581(19) 0.0481(5) Uani 1.00 1 d . . .
C(19) C 0.3917(3) 0.25332(8) -0.11457(17) 0.0505(5) Uani 1.00 1 d . . .
C(20) C 0.0379(3) 0.26260(7) -0.04029(17) 0.0448(5) Uani 1.00 1 d . . .
C(21) C 0.6177(3) 0.19736(5) 0.16782(13) 0.0305(3) Uani 1.00 1 d . . .
C(22) C 0.8401(3) 0.20063(5) 0.20278(14) 0.0323(4) Uani 1.00 1 d . . .
C(23) C 0.9403(2) 0.17236(5) 0.26085(14) 0.0323(4) Uani 1.00 1 d . . .
C(24) C 0.8243(3) 0.14083(5) 0.28751(13) 0.0312(3) Uani 1.00 1 d . . .
C(25) C 0.6036(3) 0.13756(5) 0.25253(14) 0.0331(4) Uani 1.00 1 d . . .
C(26) C 0.5013(2) 0.16531(5) 0.19212(14) 0.0321(3) Uani 1.00 1 d . . .
C(27) C 0.9429(3) 0.11085(6) 0.35239(16) 0.0388(4) Uani 1.00 1 d . . .
H(1) H 0.3658 0.1023 -0.1137 0.074 Uiso 1.00 1 c R . .
H(2) H 0.3842 0.1462 -0.1697 0.080 Uiso 1.00 1 c R . .
H(3) H 0.4357 0.1405 -0.0533 0.128 Uiso 1.00 1 c R . .
H(4) H 0.7415 0.1695 -0.1918 0.050 Uiso 1.00 1 c R . .
H(5) H 0.8090 0.1706 -0.0733 0.068 Uiso 1.00 1 c R . .
H(6) H 0.9662 0.1508 -0.1378 0.049 Uiso 1.00 1 c R . .
H(7) H 0.5516 0.0509 -0.0492 0.044 Uiso 1.00 1 c R . .
H(8) H 0.5555 0.0790 0.0388 0.080 Uiso 1.00 1 c R . .
H(9) H 0.7297 0.0446 0.0342 0.057 Uiso 1.00 1 c R . .
H(10) H 0.8432 0.1305 0.0704 0.079 Uiso 1.00 1 c R . .
H(11) H 1.0029 0.0955 0.0845 0.079 Uiso 1.00 1 c R . .
H(12) H 1.0655 0.1278 0.0178 0.064 Uiso 1.00 1 c R . .
H(13) H 1.1936 0.0384 -0.4543 0.086 Uiso 1.00 1 c R . .
H(14) H 1.0931 -0.0224 -0.3763 0.099 Uiso 1.00 1 c R . .
H(15) H 0.9293 0.1092 -0.4200 0.061 Uiso 1.00 1 c R . .
H(16) H 1.1900 0.1046 -0.4154 0.061 Uiso 1.00 1 c R . .
H(17) H 1.0792 0.1167 -0.3187 0.061 Uiso 1.00 1 c R . .
H(18) H 0.9460 -0.0076 -0.1339 0.120 Uiso 1.00 1 c R . .
H(19) H 0.9573 -0.0413 -0.2117 0.120 Uiso 1.00 1 c R . .
H(20) H 0.5905 0.0015 -0.1733 0.189 Uiso 1.00 1 c R . .
H(21) H 0.6042 -0.0430 -0.1921 0.189 Uiso 1.00 1 c R . .
H(22) H 0.5967 -0.0143 -0.2831 0.189 Uiso 1.00 1 c R . .
H(23) H 0.6208 0.3106 -0.0488 0.074 Uiso 1.00 1 c R . .
H(24) H 0.5775 0.3368 0.0562 0.052 Uiso 1.00 1 c R . .
H(25) H 0.3935 0.3343 -0.0407 0.064 Uiso 1.00 1 c R . .
H(26) H 0.3352 0.3193 0.1723 0.058 Uiso 1.00 1 c R . .
H(27) H 0.1159 0.3189 0.0920 0.056 Uiso 1.00 1 c R . .
H(28) H 0.1784 0.2840 0.1646 0.052 Uiso 1.00 1 c R . .
H(29) H 0.3559 0.2746 -0.1568 0.067 Uiso 1.00 1 c R . .
H(30) H 0.3245 0.2313 -0.1543 0.075 Uiso 1.00 1 c R . .
H(31) H 0.5521 0.2499 -0.1022 0.060 Uiso 1.00 1 c R . .
H(32) H -0.0033 0.2878 -0.0687 0.049 Uiso 1.00 1 c R . .
H(33) H -0.0156 0.2446 -0.0888 0.049 Uiso 1.00 1 c R . .
H(34) H -0.0399 0.2626 0.0153 0.052 Uiso 1.00 1 c R . .
H(35) H 0.9225 0.2232 0.1849 0.034 Uiso 1.00 1 c R . .
H(36) H 1.0937 0.1731 0.2831 0.036 Uiso 1.00 1 c R . .
H(37) H 0.5196 0.1158 0.2664 0.039 Uiso 1.00 1 c R . .
H(38) H 0.3446 0.1620 0.1652 0.032 Uiso 1.00 1 c R . .
H(39) H 0.5497 0.0707 -0.5747 0.079 Uiso 1.00 1 c R . .
H(40) H 0.3333 0.0796 -0.5786 0.054 Uiso 1.00 1 c R . .

loop_
_atom_site_aniso_label
_atom_site_aniso_U_11
_atom_site_aniso_U_22
_atom_site_aniso_U_33
_atom_site_aniso_U_12
_atom_site_aniso_U_13
_atom_site_aniso_U_23
O(1) 0.0586(10) 0.0658(10) 0.0456(9) 0.0018(8) -0.0154(7) 0.0015(7)
O(2) 0.0481(8) 0.0530(9) 0.0461(9) 0.0027(7) 0.0005(6) 0.0099(7)
O(3) 0.0416(8) 0.0382(7) 0.0557(9) -0.0037(6) -0.0031(6) -0.0010(6)
O(4) 0.0493(8) 0.0441(8) 0.0474(9) -0.0053(6) -0.0073(6) -0.0018(6)
O(5) 0.0430(9) 0.0784(13) 0.0967(15) -0.0043(8) -0.0073(9) 0.0476(11)
O(6) 0.0469(8) 0.0389(8) 0.0800(12) -0.0030(7) 0.0001(8) 0.0189(7)
O(7) 0.0598(10) 0.0535(10) 0.1050(16) 0.0107(8) 0.0250(10) 0.0287(10)
O(8) 0.120(4) 0.090(3) 0.165(6) -0.004(3) -0.043(4) 0.039(3)
N(1) 0.0392(8) 0.0469(10) 0.0371(9) -0.0024(7) 0.0008(7) -0.0036(7)
N(2) 0.0378(8) 0.0418(9) 0.0317(9) -0.0037(7) 0.0053(6) -0.0001(6)
N(3) 0.0879(14) 0.0367(9) 0.0385(10) -0.0081(9) 0.0259(9) -0.0026(7)
N(4) 0.133(2) 0.0325(10) 0.0548(13) -0.0014(11) 0.0423(13) 0.0018(8)
N(5) 0.0319(8) 0.0359(8) 0.0380(9) 0.0011(6) 0.0038(6) 0.0032(6)
N(6) 0.0335(8) 0.0382(8) 0.0337(8) 0.0010(6) 0.0018(6) 0.0025(6)
C(1) 0.0405(10) 0.0368(10) 0.0321(10) -0.0053(8) 0.0073(7) -0.0021(7)
C(2) 0.0398(10) 0.0506(12) 0.0445(12) 0.0011(9) 0.0104(8) -0.0087(9)
C(3) 0.0452(11) 0.0525(12) 0.0328(11) -0.0058(9) 0.0126(8) -0.0059(8)
C(4) 0.0428(13) 0.0704(17) 0.090(2) 0.0078(12) 0.0219(13) -0.0022(14)
C(5) 0.0529(12) 0.0461(12) 0.0507(14) -0.0001(10) 0.0047(10) -0.0061(10)
C(6) 0.0585(14) 0.0722(17) 0.0551(15) -0.0128(13) 0.0238(11) 0.0036(12)
C(7) 0.0708(15) 0.0665(15) 0.0333(12) -0.0069(12) 0.0090(10) -0.0116(10)
C(8) 0.0639(13) 0.0343(10) 0.0351(11) -0.0035(9) 0.0148(9) 0.0004(8)
C(9) 0.196(4) 0.0471(15) 0.070(2) -0.0018(19) 0.084(2) -0.0073(13)
C(10) 0.233(5) 0.0395(14) 0.093(2) 0.013(2) 0.100(3) -0.0045(15)
C(11) 0.0762(16) 0.0403(11) 0.0384(12) -0.0151(11) 0.0122(10) 0.0010(9)
C(12) 0.203(4) 0.0390(14) 0.069(2) -0.015(2) 0.058(2) 0.0096(13)
C(13) 0.255(6) 0.148(4) 0.078(2) -0.141(4) 0.062(3) -0.022(2)
C(14) 0.0300(8) 0.0358(9) 0.0306(9) 0.0013(7) 0.0061(7) 0.0005(7)
C(15) 0.0345(10) 0.0391(10) 0.0452(12) 0.0062(8) 0.0056(8) 0.0095(8)
C(16) 0.0350(9) 0.0450(11) 0.0323(10) 0.0058(8) 0.0052(7) 0.0081(8)
C(17) 0.0480(12) 0.0469(12) 0.0681(16) -0.0006(10) 0.0048(10) 0.0228(11)
C(18) 0.0471(12) 0.0420(11) 0.0557(14) 0.0085(9) 0.0071(10) -0.0027(9)
C(19) 0.0464(11) 0.0704(15) 0.0359(12) 0.0131(11) 0.0104(9) 0.0110(10)
C(20) 0.0370(10) 0.0565(13) 0.0409(12) 0.0090(9) 0.0042(8) 0.0070(9)
C(21) 0.0338(9) 0.0326(9) 0.0255(9) 0.0028(7) 0.0052(6) -0.0014(6)
C(22) 0.0324(9) 0.0338(9) 0.0309(9) -0.0021(7) 0.0047(7) 0.0004(7)
C(23) 0.0313(8) 0.0376(9) 0.0280(9) 0.0001(7) 0.0034(6) -0.0016(7)
C(24) 0.0354(9) 0.0339(9) 0.0250(9) 0.0021(7) 0.0063(6) -0.0014(7)
C(25) 0.0359(9) 0.0314(9) 0.0328(10) -0.0019(7) 0.0071(7) -0.0016(7)
C(26) 0.0302(8) 0.0369(9) 0.0297(9) 0.0005(7) 0.0049(6) -0.0027(7)
C(27) 0.0385(10) 0.0386(10) 0.0397(11) 0.0022(8) 0.0056(8) 0.0054(8)

loop_
_atom_type_symbol
_atom_type_description
_atom_type_scat_dispersion_real
_atom_type_scat_dispersion_imag
_atom_type_scat_source
C C 0.003 0.002
;
International Tables for Crystallography
(1992, Vol. C, Tables 4.2.6.8 and 6.1.1.4)
;
H H 0.000 0.000
;
International Tables for Crystallography
(1992, Vol. C, Table 6.1.1.4)
;
O O 0.011 0.006
;
International Tables for Crystallography
(1992, Vol. C, Tables 4.2.6.8 and 6.1.1.4)
;
N N 0.006 0.003
;
International Tables for Crystallography
(1992, Vol. C, Tables 4.2.6.8 and 6.1.1.4)
;

loop_
_geom_angle_atom_site_label_1
_geom_angle_atom_site_label_2
_geom_angle_atom_site_label_3
_geom_angle
_geom_angle_publ_flag
_geom_angle_site_symmetry_1
_geom_angle_site_symmetry_2
_geom_angle_site_symmetry_3
O(1) N(1) C(1) 126.13(18) yes . . .
O(1) N(1) C(2) 122.81(17) yes . . .
C(1) N(1) C(2) 110.78(16) yes . . .
O(2) N(2) C(1) 126.03(17) yes . . .
O(2) N(2) C(3) 122.70(16) yes . . .
C(1) N(2) C(3) 111.07(16) yes . . .
C(8) N(3) C(9) 108.4(2) yes . . .
C(8) N(3) C(11) 126.53(19) yes . . .
C(9) N(3) C(11) 125.0(2) yes . . .
C(8) N(4) C(10) 108.2(2) yes . . .
C(8) N(4) C(12) 126.7(2) yes . . .
C(10) N(4) C(12) 124.9(2) yes . . .
O(3) N(5) C(14) 126.22(15) yes . . .
O(3) N(5) C(15) 121.16(16) yes . . .
C(14) N(5) C(15) 111.84(14) yes . . .
O(4) N(6) C(14) 126.79(16) yes . . .
O(4) N(6) C(16) 120.79(15) yes . . .
C(14) N(6) C(16) 111.91(15) yes . . .
N(1) C(1) N(2) 110.36(18) yes . . .
N(1) C(1) C(8) 125.10(18) yes . . .
N(2) C(1) C(8) 124.52(18) yes . . .
N(1) C(2) C(3) 100.66(16) yes . . .
N(1) C(2) C(4) 108.88(18) yes . . .
N(1) C(2) C(5) 105.73(18) yes . . .
C(3) C(2) C(4) 115.3(2) yes . . .
C(3) C(2) C(5) 114.56(17) yes . . .
C(4) C(2) C(5) 110.6(2) yes . . .
N(2) C(3) C(2) 100.86(16) yes . . .
N(2) C(3) C(6) 105.94(19) yes . . .
N(2) C(3) C(7) 109.63(17) yes . . .
C(2) C(3) C(6) 114.14(18) yes . . .
C(2) C(3) C(7) 114.3(2) yes . . .
C(6) C(3) C(7) 111.02(19) yes . . .
N(3) C(8) N(4) 108.1(2) yes . . .
N(3) C(8) C(1) 125.66(19) yes . . .
N(4) C(8) C(1) 126.2(2) yes . . .
N(3) C(9) C(10) 107.8(3) yes . . .
N(4) C(10) C(9) 107.5(2) yes . . .
N(4) C(12) C(13) 111.2(3) yes . . .
N(5) C(14) N(6) 108.34(15) yes . . .
N(5) C(14) C(21) 125.98(15) yes . . .
N(6) C(14) C(21) 125.67(16) yes . . .
N(5) C(15) C(16) 100.60(15) yes . . .
N(5) C(15) C(17) 110.15(16) yes . . .
N(5) C(15) C(18) 105.74(16) yes . . .
C(16) C(15) C(17) 115.62(18) yes . . .
C(16) C(15) C(18) 113.35(16) yes . . .
C(17) C(15) C(18) 110.47(18) yes . . .
N(6) C(16) C(15) 100.94(15) yes . . .
N(6) C(16) C(19) 105.67(17) yes . . .
N(6) C(16) C(20) 109.25(17) yes . . .
C(15) C(16) C(19) 114.20(17) yes . . .
C(15) C(16) C(20) 115.34(17) yes . . .
C(19) C(16) C(20) 110.46(17) yes . . .
C(14) C(21) C(22) 120.04(16) yes . . .
C(14) C(21) C(26) 120.75(15) yes . . .
C(22) C(21) C(26) 119.21(15) yes . . .
C(21) C(22) C(23) 119.66(16) yes . . .
C(22) C(23) C(24) 121.50(16) yes . . .
C(23) C(24) C(25) 118.78(16) yes . . .
C(23) C(24) C(27) 119.09(16) yes . . .
C(25) C(24) C(27) 122.12(16) yes . . .
C(24) C(25) C(26) 120.50(16) yes . . .
C(21) C(26) C(25) 120.32(16) yes . . .
O(5) C(27) O(6) 125.1(2) yes . . .
O(5) C(27) C(24) 116.24(19) yes . . .
O(6) C(27) C(24) 118.52(17) yes . . .
H(39) O(7) H(40) 108.6 no . . .
C(2) C(4) H(1) 108.4 no . . .
C(2) C(4) H(2) 111.2 no . . .
C(2) C(4) H(3) 108.6 no . . .
H(1) C(4) H(2) 113.1 no . . .
H(1) C(4) H(3) 110.0 no . . .
H(2) C(4) H(3) 105.6 no . . .
C(2) C(5) H(4) 108.6 no . . .
C(2) C(5) H(5) 106.1 no . . .
C(2) C(5) H(6) 110.5 no . . .
H(4) C(5) H(5) 111.1 no . . .
H(4) C(5) H(6) 115.5 no . . .
H(5) C(5) H(6) 104.6 no . . .
C(3) C(6) H(7) 113.5 no . . .
C(3) C(6) H(8) 106.5 no . . .
C(3) C(6) H(9) 108.3 no . . .
H(7) C(6) H(8) 109.4 no . . .
H(7) C(6) H(9) 101.4 no . . .
H(8) C(6) H(9) 118.0 no . . .
C(3) C(7) H(10) 105.1 no . . .
C(3) C(7) H(11) 109.7 no . . .
C(3) C(7) H(12) 113.9 no . . .
H(10) C(7) H(11) 113.9 no . . .
H(10) C(7) H(12) 106.8 no . . .
H(11) C(7) H(12) 107.6 no . . .
N(3) C(9) H(13) 115.3 no . . .
C(10) C(9) H(13) 136.0 no . . .
N(4) C(10) H(14) 127.1 no . . .
C(9) C(10) H(14) 125.4 no . . .
N(3) C(11) H(15) 109.5 no . . .
N(3) C(11) H(16) 109.5 no . . .
N(3) C(11) H(17) 109.5 no . . .
H(15) C(11) H(16) 109.5 no . . .
H(15) C(11) H(17) 109.5 no . . .
H(16) C(11) H(17) 109.5 no . . .
N(4) C(12) H(18) 109.4 no . . .
N(4) C(12) H(19) 109.4 no . . .
C(13) C(12) H(18) 109.4 no . . .
C(13) C(12) H(19) 109.4 no . . .
H(18) C(12) H(19) 108.0 no . . .
C(12) C(13) H(20) 109.5 no . . .
C(12) C(13) H(21) 109.5 no . . .
C(12) C(13) H(22) 109.5 no . . .
H(20) C(13) H(21) 109.5 no . . .
H(20) C(13) H(22) 109.5 no . . .
H(21) C(13) H(22) 109.5 no . . .
C(15) C(17) H(23) 112.4 no . . .
C(15) C(17) H(24) 106.5 no . . .
C(15) C(17) H(25) 107.1 no . . .
H(23) C(17) H(24) 115.1 no . . .
H(23) C(17) H(25) 103.3 no . . .
H(24) C(17) H(25) 112.2 no . . .
C(15) C(18) H(26) 107.5 no . . .
C(15) C(18) H(27) 112.6 no . . .
C(15) C(18) H(28) 113.6 no . . .
H(26) C(18) H(27) 111.9 no . . .
H(26) C(18) H(28) 106.8 no . . .
H(27) C(18) H(28) 104.3 no . . .
C(16) C(19) H(29) 109.0 no . . .
C(16) C(19) H(30) 111.2 no . . .
C(16) C(19) H(31) 112.0 no . . .
H(29) C(19) H(30) 103.2 no . . .
H(29) C(19) H(31) 111.2 no . . .
H(30) C(19) H(31) 110.0 no . . .
C(16) C(20) H(32) 111.7 no . . .
C(16) C(20) H(33) 109.8 no . . .
C(16) C(20) H(34) 114.9 no . . .
H(32) C(20) H(33) 106.0 no . . .
H(32) C(20) H(34) 100.6 no . . .
H(33) C(20) H(34) 113.2 no . . .
C(21) C(22) H(35) 119.1 no . . .
C(23) C(22) H(35) 121.2 no . . .
C(22) C(23) H(36) 121.7 no . . .
C(24) C(23) H(36) 116.8 no . . .
C(24) C(25) H(37) 121.5 no . . .
C(26) C(25) H(37) 117.9 no . . .
C(21) C(26) H(38) 120.2 no . . .
C(25) C(26) H(38) 119.5 no . . .

loop_
_geom_bond_atom_site_label_1
_geom_bond_atom_site_label_2
_geom_bond_distance
_geom_bond_publ_flag
_geom_bond_site_symmetry_1
_geom_bond_site_symmetry_2
O(1) N(1) 1.273(2) yes . .
O(2) N(2) 1.281(2) yes . .
O(3) N(5) 1.284(2) yes . .
O(4) N(6) 1.275(2) yes . .
O(5) C(27) 1.247(2) yes . .
O(6) C(27) 1.236(2) yes . .
N(1) C(1) 1.344(2) yes . .
N(1) C(2) 1.506(2) yes . .
N(2) C(1) 1.336(2) yes . .
N(2) C(3) 1.503(2) yes . .
N(3) C(8) 1.338(3) yes . .
N(3) C(9) 1.357(3) yes . .
N(3) C(11) 1.456(2) yes . .
N(4) C(8) 1.335(3) yes . .
N(4) C(10) 1.367(5) yes . .
N(4) C(12) 1.472(4) yes . .
N(5) C(14) 1.357(2) yes . .
N(5) C(15) 1.505(2) yes . .
N(6) C(14) 1.351(2) yes . .
N(6) C(16) 1.501(2) yes . .
C(1) C(8) 1.445(3) yes . .
C(2) C(3) 1.555(3) yes . .
C(2) C(4) 1.518(3) yes . .
C(2) C(5) 1.525(3) yes . .
C(3) C(6) 1.526(3) yes . .
C(3) C(7) 1.518(3) yes . .
C(9) C(10) 1.338(4) yes . .
C(12) C(13) 1.494(8) yes . .
C(14) C(21) 1.461(2) yes . .
C(15) C(16) 1.549(2) yes . .
C(15) C(17) 1.522(3) yes . .
C(15) C(18) 1.528(3) yes . .
C(16) C(19) 1.534(3) yes . .
C(16) C(20) 1.515(2) yes . .
C(21) C(22) 1.402(2) yes . .
C(21) C(26) 1.398(2) yes . .
C(22) C(23) 1.381(2) yes . .
C(23) C(24) 1.391(2) yes . .
C(24) C(25) 1.392(2) yes . .
C(24) C(27) 1.519(2) yes . .
C(25) C(26) 1.389(2) yes . .
O(7) H(39) 0.790 no . .
O(7) H(40) 0.883 no . .
C(4) H(1) 1.028 no . .
C(4) H(2) 1.059 no . .
C(4) H(3) 0.945 no . .
C(5) H(4) 0.980 no . .
C(5) H(5) 0.991 no . .
C(5) H(6) 0.951 no . .
C(6) H(7) 0.981 no . .
C(6) H(8) 0.925 no . .
C(6) H(9) 0.970 no . .
C(7) H(10) 0.991 no . .
C(7) H(11) 0.893 no . .
C(7) H(12) 1.008 no . .
C(9) H(13) 0.915 no . .
C(10) H(14) 0.870 no . .
C(11) H(15) 0.980 no . .
C(11) H(16) 0.980 no . .
C(11) H(17) 0.980 no . .
C(12) H(18) 0.990 no . .
C(12) H(19) 0.990 no . .
C(13) H(20) 0.980 no . .
C(13) H(21) 0.980 no . .
C(13) H(22) 0.980 no . .
C(17) H(23) 1.087 no . .
C(17) H(24) 0.983 no . .
C(17) H(25) 1.003 no . .
C(18) H(26) 0.954 no . .
C(18) H(27) 1.029 no . .
C(18) H(28) 1.004 no . .
C(19) H(29) 0.959 no . .
C(19) H(30) 1.013 no . .
C(19) H(31) 0.987 no . .
C(20) H(32) 0.994 no . .
C(20) H(33) 0.952 no . .
C(20) H(34) 0.935 no . .
C(22) H(35) 0.988 no . .
C(23) H(36) 0.958 no . .
C(25) H(37) 0.956 no . .
C(26) H(38) 1.000 no . .

loop_
_geom_contact_atom_site_label_1
_geom_contact_atom_site_label_2
_geom_contact_distance
_geom_contact_publ_flag
_geom_contact_site_symmetry_1
_geom_contact_site_symmetry_2
O(1) C(11) 3.378(3) ? . 1_455
O(2) C(6) 3.393(3) ? . 1_655
O(3) C(5) 3.512(2) ? . 4_555
O(3) C(18) 3.459(2) ? . 1_655
O(4) C(4) 3.255(3) ? . .
O(4) C(5) 3.383(2) ? . 1_455
O(4) C(7) 3.382(3) ? . 1_455
O(5) O(7) 2.710(2) ? . 1_656
O(5) C(11) 3.412(3) ? . 1_556
O(5) C(17) 3.465(3) ? . 4_655
O(5) C(25) 3.551(2) ? . 1_655
O(6) O(7) 2.776(2) ? . 1_556
O(6) C(10) 3.044(3) ? . 3_755
O(6) C(11) 3.521(2) ? . 1_556
O(7) O(5) 2.710(2) ? . 1_454
O(7) O(6) 2.776(2) ? . 1_554
O(7) O(8) 2.748(6) ? . .
O(7) O(8) 2.769(6) ? . 3_654
O(7) C(9) 3.231(4) ? . 1_455
O(7) C(13) 3.492(5) ? . 3_654
O(7) C(27) 3.568(2) ? . 1_454
O(8) O(7) 2.748(6) ? . .
O(8) O(7) 2.769(6) ? . 3_654
O(8) O(8) 2.723(9) ? . 3_654
O(8) N(3) 3.058(6) ? . .
O(8) N(4) 2.753(6) ? . .
O(8) C(8) 2.957(6) ? . .
O(8) C(9) 3.380(8) ? . 1_455
O(8) C(9) 2.918(7) ? . .
O(8) C(9) 3.294(8) ? . 3_754
O(8) C(10) 2.694(8) ? . .
O(8) C(12) 3.432(7) ? . .
O(8) C(13) 3.095(8) ? . .
N(3) O(8) 3.058(6) ? . .
N(4) O(8) 2.753(6) ? . .
C(4) O(4) 3.255(3) ? . .
C(5) O(3) 3.512(2) ? . 4_554
C(5) O(4) 3.383(2) ? . 1_655
C(6) O(2) 3.393(3) ? . 1_455
C(7) O(4) 3.382(3) ? . 1_655
C(8) O(8) 2.957(6) ? . .
C(9) O(7) 3.231(4) ? . 1_655
C(9) O(8) 2.918(7) ? . .
C(9) O(8) 3.380(8) ? . 1_655
C(9) O(8) 3.294(8) ? . 3_754
C(9) C(10) 3.523(5) ? . 3_754
C(10) O(6) 3.044(3) ? . 3_755
C(10) O(8) 2.694(8) ? . .
C(10) C(9) 3.523(5) ? . 3_754
C(11) O(1) 3.378(3) ? . 1_655
C(11) O(5) 3.412(3) ? . 1_554
C(11) O(6) 3.521(2) ? . 1_554
C(11) C(18) 3.537(3) ? . 4_654
C(12) O(8) 3.432(7) ? . .
C(13) O(7) 3.492(5) ? . 3_654
C(13) O(8) 3.095(8) ? . .
C(17) O(5) 3.465(3) ? . 4_454
C(18) O(3) 3.459(2) ? . 1_455
C(18) C(11) 3.537(3) ? . 4_455
C(20) C(23) 3.559(2) ? . 4_454
C(23) C(20) 3.559(2) ? . 4_655
C(25) O(5) 3.551(2) ? . 1_455
C(27) O(7) 3.568(2) ? . 1_656
O(1) H(16) 2.857 ? . 1_455
O(1) H(17) 3.208 ? . 1_455
O(1) H(24) 2.925 ? . 4_554
O(1) H(26) 3.190 ? . 4_554
O(2) H(1) 2.633 ? . 1_655
O(2) H(7) 2.745 ? . 1_655
O(2) H(8) 3.157 ? . 1_655
O(2) H(9) 3.478 ? . 3_755
O(2) H(18) 3.077 ? . 3_755
O(3) H(4) 2.605 ? . 4_555
O(3) H(27) 3.080 ? . 1_655
O(3) H(28) 2.825 ? . 1_655
O(3) H(30) 3.594 ? . 4_555
O(3) H(31) 3.528 ? . 4_555
O(3) H(34) 2.754 ? . 1_655
O(4) H(2) 3.230 ? . .
O(4) H(3) 2.461 ? . .
O(4) H(5) 2.867 ? . 1_455
O(4) H(6) 2.928 ? . 1_455
O(4) H(10) 3.380 ? . 1_455
O(4) H(12) 2.509 ? . 1_455
O(4) H(35) 3.312 ? . 1_455
O(5) H(13) 3.580 ? . 1_556
O(5) H(15) 3.140 ? . 1_556
O(5) H(16) 2.805 ? . 1_556
O(5) H(19) 3.544 ? . 3_755
O(5) H(25) 2.488 ? . 4_655
O(5) H(32) 3.566 ? . 4_655
O(5) H(37) 2.923 ? . 1_655
O(5) H(39) 3.013 ? . 1_656
O(5) H(40) 1.830 ? . 1_656
O(6) H(13) 3.398 ? . 1_556
O(6) H(14) 2.202 ? . 3_755
O(6) H(15) 2.907 ? . 1_556
O(6) H(16) 3.459 ? . 1_556
O(6) H(19) 3.078 ? . 3_755
O(6) H(39) 1.990 ? . 1_556
O(6) H(40) 3.206 ? . 1_556
O(6) H(40) 3.041 ? . 1_656
O(7) H(13) 2.331 ? . 1_455
O(7) H(14) 3.588 ? . 3_654
O(7) H(14) 3.422 ? . 3_754
O(7) H(16) 2.965 ? . 1_455
O(7) H(21) 3.462 ? . 3_654
O(7) H(22) 2.767 ? . 3_654
O(7) H(37) 3.108 ? . 1_554
O(8) H(13) 2.898 ? . 1_455
O(8) H(13) 3.531 ? . .
O(8) H(13) 2.703 ? . 3_754
O(8) H(14) 3.031 ? . .
O(8) H(14) 3.285 ? . 3_754
O(8) H(20) 3.515 ? . .
O(8) H(22) 2.223 ? . .
O(8) H(39) 2.888 ? . .
O(8) H(39) 3.207 ? . 3_654
O(8) H(40) 3.564 ? . .
O(8) H(40) 3.295 ? . 3_654
N(2) H(1) 2.862 ? . 1_655
N(5) H(34) 2.873 ? . 1_655
N(6) H(3) 3.276 ? . .
N(6) H(35) 3.357 ? . 1_455
C(1) H(1) 3.322 ? . 1_655
C(4) H(6) 3.053 ? . 1_455
C(4) H(12) 3.087 ? . 1_455
C(4) H(17) 3.436 ? . 1_455
C(4) H(26) 3.485 ? . 4_554
C(5) H(2) 3.585 ? . 1_655
C(5) H(33) 3.349 ? . 1_655
C(6) H(18) 3.571 ? . 3_755
C(6) H(21) 3.231 ? . 3_655
C(7) H(1) 3.524 ? . 1_655
C(7) H(3) 3.544 ? . 1_655
C(7) H(19) 3.436 ? . 3_755
C(7) H(38) 3.336 ? . 1_655
C(9) H(13) 3.569 ? . 3_754
C(9) H(14) 3.143 ? . 3_754
C(9) H(40) 3.313 ? . 1_655
C(10) H(13) 3.197 ? . 3_754
C(10) H(22) 3.340 ? . 1_655
C(11) H(26) 3.313 ? . 4_654
C(11) H(27) 2.878 ? . 4_654
C(11) H(40) 3.418 ? . 1_655
C(12) H(9) 3.233 ? . 3_755
C(12) H(11) 3.268 ? . 3_755
C(13) H(8) 3.538 ? . 3_655
C(13) H(39) 3.545 ? . 3_654
C(13) H(40) 3.581 ? . 3_654
C(14) H(29) 3.430 ? . 4_555
C(14) H(34) 3.387 ? . 1_655
C(17) H(16) 3.539 ? . 4_455
C(17) H(32) 3.434 ? . 1_655
C(17) H(34) 3.431 ? . 1_655
C(18) H(2) 3.329 ? . 4_555
C(18) H(16) 3.295 ? . 4_455
C(18) H(17) 3.108 ? . 4_455
C(18) H(30) 3.237 ? . 4_555
C(19) H(28) 3.421 ? . 4_554
C(19) H(36) 3.398 ? . 4_454
C(20) H(5) 3.559 ? . 1_455
C(20) H(23) 3.061 ? . 1_455
C(20) H(31) 3.043 ? . 1_455
C(20) H(35) 3.506 ? . 1_455
C(20) H(36) 3.354 ? . 4_454
C(21) H(10) 3.106 ? . .
C(21) H(29) 3.169 ? . 4_555
C(22) H(10) 3.070 ? . .
C(22) H(32) 3.189 ? . 4_655
C(22) H(33) 3.477 ? . 4_655
C(22) H(34) 3.501 ? . 1_655
C(22) H(38) 3.465 ? . 1_655
C(23) H(10) 2.994 ? . .
C(23) H(23) 3.456 ? . 4_555
C(23) H(29) 3.270 ? . 4_655
C(23) H(32) 2.709 ? . 4_655
C(23) H(33) 3.578 ? . 4_655
C(23) H(38) 2.936 ? . 1_655
C(24) H(10) 2.993 ? . .
C(24) H(11) 3.468 ? . .
C(24) H(23) 3.170 ? . 4_555
C(24) H(32) 3.306 ? . 4_655
C(25) H(8) 3.562 ? . .
C(25) H(10) 3.018 ? . .
C(25) H(23) 3.263 ? . 4_555
C(25) H(25) 3.363 ? . 4_555
C(25) H(36) 3.433 ? . 1_455
C(25) H(39) 3.378 ? . 1_556
C(26) H(3) 3.440 ? . .
C(26) H(10) 3.059 ? . .
C(26) H(29) 3.152 ? . 4_555
C(26) H(36) 2.911 ? . 1_455
C(27) H(14) 3.160 ? . 3_755
C(27) H(15) 3.109 ? . 1_556
C(27) H(16) 3.372 ? . 1_556
C(27) H(19) 3.217 ? . 3_755
C(27) H(25) 3.563 ? . 4_655
C(27) H(39) 3.049 ? . 1_556
C(27) H(40) 2.714 ? . 1_656
H(1) O(2) 2.633 ? . 1_455
H(1) N(2) 2.862 ? . 1_455
H(1) C(1) 3.322 ? . 1_455
H(1) C(7) 3.524 ? . 1_455
H(1) H(6) 2.982 ? . 1_455
H(1) H(12) 2.841 ? . 1_455
H(1) H(17) 3.185 ? . 1_455
H(2) O(4) 3.230 ? . .
H(2) C(5) 3.585 ? . 1_455
H(2) C(18) 3.329 ? . 4_554
H(2) H(6) 2.645 ? . 1_455
H(2) H(12) 3.429 ? . 1_455
H(2) H(17) 2.816 ? . 1_455
H(2) H(26) 2.466 ? . 4_554
H(2) H(28) 3.495 ? . 4_554
H(2) H(30) 3.046 ? . .
H(3) O(4) 2.461 ? . .
H(3) N(6) 3.276 ? . .
H(3) C(7) 3.544 ? . 1_455
H(3) C(26) 3.440 ? . .
H(3) H(6) 3.010 ? . 1_455
H(3) H(12) 2.593 ? . 1_455
H(3) H(30) 3.538 ? . .
H(3) H(38) 3.175 ? . .
H(4) O(3) 2.605 ? . 4_554
H(4) H(24) 3.483 ? . 4_554
H(4) H(26) 2.974 ? . 4_554
H(4) H(30) 3.442 ? . .
H(4) H(31) 3.354 ? . .
H(4) H(33) 3.293 ? . 1_655
H(5) O(4) 2.867 ? . 1_655
H(5) C(20) 3.559 ? . 1_655
H(5) H(31) 3.226 ? . .
H(5) H(33) 2.850 ? . 1_655
H(5) H(34) 3.566 ? . 1_655
H(6) O(4) 2.928 ? . 1_655
H(6) C(4) 3.053 ? . 1_655
H(6) H(1) 2.982 ? . 1_655
H(6) H(2) 2.645 ? . 1_655
H(6) H(3) 3.010 ? . 1_655
H(6) H(33) 3.388 ? . 1_655
H(7) O(2) 2.745 ? . 1_455
H(7) H(21) 3.525 ? . 3_655
H(8) O(2) 3.157 ? . 1_455
H(8) C(13) 3.538 ? . 3_655
H(8) C(25) 3.562 ? . .
H(8) H(11) 3.552 ? . 1_455
H(8) H(12) 3.451 ? . 1_455
H(8) H(20) 3.552 ? . 3_655
H(8) H(21) 2.712 ? . 3_655
H(8) H(37) 3.389 ? . .
H(9) O(2) 3.478 ? . 3_755
H(9) C(12) 3.233 ? . 3_755
H(9) H(18) 2.638 ? . 3_755
H(9) H(19) 2.931 ? . 3_755
H(9) H(20) 3.295 ? . 3_655
H(9) H(21) 3.115 ? . 3_655
H(10) O(4) 3.380 ? . 1_655
H(10) C(21) 3.106 ? . .
H(10) C(22) 3.070 ? . .
H(10) C(23) 2.994 ? . .
H(10) C(24) 2.993 ? . .
H(10) C(25) 3.018 ? . .
H(10) C(26) 3.059 ? . .
H(10) H(36) 3.482 ? . .
H(10) H(37) 3.521 ? . .
H(10) H(38) 3.397 ? . 1_655
H(11) C(12) 3.268 ? . 3_755
H(11) C(24) 3.468 ? . .
H(11) H(8) 3.552 ? . 1_655
H(11) H(18) 3.193 ? . 3_755
H(11) H(19) 2.580 ? . 3_755
H(11) H(21) 3.268 ? . 3_755
H(11) H(38) 3.267 ? . 1_655
H(12) O(4) 2.509 ? . 1_655
H(12) C(4) 3.087 ? . 1_655
H(12) H(1) 2.841 ? . 1_655
H(12) H(2) 3.429 ? . 1_655
H(12) H(3) 2.593 ? . 1_655
H(12) H(8) 3.451 ? . 1_655
H(12) H(38) 2.778 ? . 1_655
H(13) O(5) 3.580 ? . 1_554
H(13) O(6) 3.398 ? . 1_554
H(13) O(7) 2.331 ? . 1_655
H(13) O(8) 3.531 ? . .
H(13) O(8) 2.898 ? . 1_655
H(13) O(8) 2.703 ? . 3_754
H(13) C(9) 3.569 ? . 3_754
H(13) C(10) 3.197 ? . 3_754
H(13) H(14) 2.812 ? . 3_754
H(13) H(39) 3.078 ? . 1_655
H(13) H(40) 2.455 ? . 1_655
H(14) O(6) 2.202 ? . 3_755
H(14) O(7) 3.588 ? . 3_654
H(14) O(7) 3.422 ? . 3_754
H(14) O(8) 3.031 ? . .
H(14) O(8) 3.285 ? . 3_754
H(14) C(9) 3.143 ? . 3_754
H(14) C(27) 3.160 ? . 3_755
H(14) H(13) 2.812 ? . 3_754
H(14) H(22) 3.228 ? . 1_655
H(14) H(39) 2.908 ? . 3_754
H(14) H(40) 3.315 ? . 3_654
H(15) O(5) 3.140 ? . 1_554
H(15) O(6) 2.907 ? . 1_554
H(15) C(27) 3.109 ? . 1_554
H(15) H(24) 2.876 ? . 4_554
H(15) H(27) 2.789 ? . 4_654
H(15) H(39) 3.272 ? . .
H(16) O(1) 2.857 ? . 1_655
H(16) O(5) 2.805 ? . 1_554
H(16) O(6) 3.459 ? . 1_554
H(16) O(7) 2.965 ? . 1_655
H(16) C(17) 3.539 ? . 4_654
H(16) C(18) 3.295 ? . 4_654
H(16) C(27) 3.372 ? . 1_554
H(16) H(24) 3.207 ? . 4_654
H(16) H(25) 3.095 ? . 4_654
H(16) H(26) 3.045 ? . 4_654
H(16) H(27) 2.750 ? . 4_654
H(16) H(39) 3.460 ? . 1_655
H(16) H(40) 2.624 ? . 1_655
H(17) O(1) 3.208 ? . 1_655
H(17) C(4) 3.436 ? . 1_655
H(17) C(18) 3.108 ? . 4_654
H(17) H(1) 3.185 ? . 1_655
H(17) H(2) 2.816 ? . 1_655
H(17) H(26) 2.767 ? . 4_654
H(17) H(27) 2.605 ? . 4_654
H(17) H(28) 3.580 ? . 4_654
H(18) O(2) 3.077 ? . 3_755
H(18) C(6) 3.571 ? . 3_755
H(18) H(9) 2.638 ? . 3_755
H(18) H(11) 3.193 ? . 3_755
H(19) O(5) 3.544 ? . 3_755
H(19) O(6) 3.078 ? . 3_755
H(19) C(7) 3.436 ? . 3_755
H(19) C(27) 3.217 ? . 3_755
H(19) H(9) 2.931 ? . 3_755
H(19) H(11) 2.580 ? . 3_755
H(19) H(40) 3.484 ? . 3_654
H(20) O(8) 3.515 ? . .
H(20) H(8) 3.552 ? . 3_655
H(20) H(9) 3.295 ? . 3_655
H(21) O(7) 3.462 ? . 3_654
H(21) C(6) 3.231 ? . 3_655
H(21) H(7) 3.525 ? . 3_655
H(21) H(8) 2.712 ? . 3_655
H(21) H(9) 3.115 ? . 3_655
H(21) H(11) 3.268 ? . 3_755
H(21) H(37) 2.844 ? . 3_655
H(21) H(39) 3.365 ? . 3_654
H(21) H(40) 3.438 ? . 3_654
H(22) O(7) 2.767 ? . 3_654
H(22) O(8) 2.223 ? . .
H(22) C(10) 3.340 ? . 1_455
H(22) H(14) 3.228 ? . 1_455
H(22) H(39) 2.862 ? . 3_654
H(22) H(40) 3.042 ? . 3_654
H(23) C(20) 3.061 ? . 1_655
H(23) C(23) 3.456 ? . 4_554
H(23) C(24) 3.170 ? . 4_554
H(23) C(25) 3.263 ? . 4_554
H(23) H(27) 3.432 ? . 1_655
H(23) H(32) 2.481 ? . 1_655
H(23) H(33) 3.312 ? . 1_655
H(23) H(34) 2.757 ? . 1_655
H(24) O(1) 2.925 ? . 4_555
H(24) H(4) 3.483 ? . 4_555
H(24) H(15) 2.876 ? . 4_555
H(24) H(16) 3.207 ? . 4_455
H(24) H(27) 3.345 ? . 1_655
H(25) O(5) 2.488 ? . 4_454
H(25) C(25) 3.363 ? . 4_554
H(25) C(27) 3.563 ? . 4_454
H(25) H(16) 3.095 ? . 4_455
H(25) H(36) 2.882 ? . 4_454
H(25) H(37) 3.321 ? . 4_554
H(25) H(39) 3.542 ? . 4_555
H(25) H(40) 3.107 ? . 4_555
H(26) O(1) 3.190 ? . 4_555
H(26) C(4) 3.485 ? . 4_555
H(26) C(11) 3.313 ? . 4_455
H(26) H(2) 2.466 ? . 4_555
H(26) H(4) 2.974 ? . 4_555
H(26) H(16) 3.045 ? . 4_455
H(26) H(17) 2.767 ? . 4_455
H(26) H(30) 2.970 ? . 4_555
H(27) O(3) 3.080 ? . 1_455
H(27) C(11) 2.878 ? . 4_455
H(27) H(15) 2.789 ? . 4_455
H(27) H(16) 2.750 ? . 4_455
H(27) H(17) 2.605 ? . 4_455
H(27) H(23) 3.432 ? . 1_455
H(27) H(24) 3.345 ? . 1_455
H(28) O(3) 2.825 ? . 1_455
H(28) C(19) 3.421 ? . 4_555
H(28) H(2) 3.495 ? . 4_555
H(28) H(17) 3.580 ? . 4_455
H(28) H(29) 3.296 ? . 4_555
H(28) H(30) 2.594 ? . 4_555
H(28) H(35) 2.696 ? . 1_455
H(29) C(14) 3.430 ? . 4_554
H(29) C(21) 3.169 ? . 4_554
H(29) C(23) 3.270 ? . 4_454
H(29) C(26) 3.152 ? . 4_554
H(29) H(28) 3.296 ? . 4_554
H(29) H(35) 3.247 ? . 4_454
H(29) H(36) 2.533 ? . 4_454
H(29) H(38) 3.301 ? . 4_554
H(30) O(3) 3.594 ? . 4_554
H(30) C(18) 3.237 ? . 4_554
H(30) H(2) 3.046 ? . .
H(30) H(3) 3.538 ? . .
H(30) H(4) 3.442 ? . .
H(30) H(26) 2.970 ? . 4_554
H(30) H(28) 2.594 ? . 4_554
H(30) H(35) 3.517 ? . 4_454
H(31) O(3) 3.528 ? . 4_554
H(31) C(20) 3.043 ? . 1_655
H(31) H(4) 3.354 ? . .
H(31) H(5) 3.226 ? . .
H(31) H(32) 3.028 ? . 1_655
H(31) H(33) 2.643 ? . 1_655
H(31) H(34) 2.863 ? . 1_655
H(32) O(5) 3.566 ? . 4_454
H(32) C(17) 3.434 ? . 1_455
H(32) C(22) 3.189 ? . 4_454
H(32) C(23) 2.709 ? . 4_454
H(32) C(24) 3.306 ? . 4_454
H(32) H(23) 2.481 ? . 1_455
H(32) H(31) 3.028 ? . 1_455
H(32) H(35) 3.363 ? . 4_454
H(32) H(36) 2.566 ? . 4_454
H(33) C(5) 3.349 ? . 1_455
H(33) C(22) 3.477 ? . 4_454
H(33) C(23) 3.578 ? . 4_454
H(33) H(4) 3.293 ? . 1_455
H(33) H(5) 2.850 ? . 1_455
H(33) H(6) 3.388 ? . 1_455
H(33) H(23) 3.312 ? . 1_455
H(33) H(31) 2.643 ? . 1_455
H(33) H(35) 3.272 ? . 4_454
H(33) H(36) 3.495 ? . 4_454
H(34) O(3) 2.754 ? . 1_455
H(34) N(5) 2.873 ? . 1_455
H(34) C(14) 3.387 ? . 1_455
H(34) C(17) 3.431 ? . 1_455
H(34) C(22) 3.501 ? . 1_455
H(34) H(5) 3.566 ? . 1_455
H(34) H(23) 2.757 ? . 1_455
H(34) H(31) 2.863 ? . 1_455
H(34) H(35) 2.729 ? . 1_455
H(35) O(4) 3.312 ? . 1_655
H(35) N(6) 3.357 ? . 1_655
H(35) C(20) 3.506 ? . 1_655
H(35) H(28) 2.696 ? . 1_655
H(35) H(29) 3.247 ? . 4_655
H(35) H(30) 3.517 ? . 4_655
H(35) H(32) 3.363 ? . 4_655
H(35) H(33) 3.272 ? . 4_655
H(35) H(34) 2.729 ? . 1_655
H(35) H(38) 3.405 ? . 1_655
H(36) C(19) 3.398 ? . 4_655
H(36) C(20) 3.354 ? . 4_655
H(36) C(25) 3.433 ? . 1_655
H(36) C(26) 2.911 ? . 1_655
H(36) H(10) 3.482 ? . .
H(36) H(25) 2.882 ? . 4_655
H(36) H(29) 2.533 ? . 4_655
H(36) H(32) 2.566 ? . 4_655
H(36) H(33) 3.495 ? . 4_655
H(36) H(37) 3.333 ? . 1_655
H(36) H(38) 2.366 ? . 1_655
H(37) O(5) 2.923 ? . 1_455
H(37) O(7) 3.108 ? . 1_556
H(37) H(8) 3.389 ? . .
H(37) H(10) 3.521 ? . .
H(37) H(21) 2.844 ? . 3_655
H(37) H(25) 3.321 ? . 4_555
H(37) H(36) 3.333 ? . 1_455
H(37) H(39) 2.682 ? . 1_556
H(37) H(40) 2.808 ? . 1_556
H(38) C(7) 3.336 ? . 1_455
H(38) C(22) 3.465 ? . 1_455
H(38) C(23) 2.936 ? . 1_455
H(38) H(3) 3.175 ? . .
H(38) H(10) 3.397 ? . 1_455
H(38) H(11) 3.267 ? . 1_455
H(38) H(12) 2.778 ? . 1_455
H(38) H(29) 3.301 ? . 4_555
H(38) H(35) 3.405 ? . 1_455
H(38) H(36) 2.366 ? . 1_455
H(39) O(5) 3.013 ? . 1_454
H(39) O(6) 1.990 ? . 1_554
H(39) O(8) 2.888 ? . .
H(39) O(8) 3.207 ? . 3_654
H(39) C(13) 3.545 ? . 3_654
H(39) C(25) 3.378 ? . 1_554
H(39) C(27) 3.049 ? . 1_554
H(39) H(13) 3.078 ? . 1_455
H(39) H(14) 2.908 ? . 3_754
H(39) H(15) 3.272 ? . .
H(39) H(16) 3.460 ? . 1_455
H(39) H(21) 3.365 ? . 3_654
H(39) H(22) 2.862 ? . 3_654
H(39) H(25) 3.542 ? . 4_554
H(39) H(37) 2.682 ? . 1_554
H(40) O(5) 1.830 ? . 1_454
H(40) O(6) 3.041 ? . 1_454
H(40) O(6) 3.206 ? . 1_554
H(40) O(8) 3.564 ? . .
H(40) O(8) 3.295 ? . 3_654
H(40) C(9) 3.313 ? . 1_455
H(40) C(11) 3.418 ? . 1_455
H(40) C(13) 3.581 ? . 3_654
H(40) C(27) 2.714 ? . 1_454
H(40) H(13) 2.455 ? . 1_455
H(40) H(14) 3.315 ? . 3_654
H(40) H(16) 2.624 ? . 1_455
H(40) H(19) 3.484 ? . 3_654
H(40) H(21) 3.438 ? . 3_654
H(40) H(22) 3.042 ? . 3_654
H(40) H(25) 3.107 ? . 4_554
H(40) H(37) 2.808 ? . 1_554

loop_
_geom_torsion_atom_site_label_1
_geom_torsion_atom_site_label_2
_geom_torsion_atom_site_label_3
_geom_torsion_atom_site_label_4
_geom_torsion
_geom_torsion_publ_flag
_geom_torsion_site_symmetry_1
_geom_torsion_site_symmetry_2
_geom_torsion_site_symmetry_3
_geom_torsion_site_symmetry_4
O(1) N(1) C(1) N(2) -176.88(19) ? . . . .
O(1) N(1) C(1) C(8) 4.6(3) ? . . . .
O(1) N(1) C(2) C(3) 164.52(18) ? . . . .
O(1) N(1) C(2) C(4) 42.9(2) ? . . . .
O(1) N(1) C(2) C(5) -76.0(2) ? . . . .
C(1) N(1) C(2) C(3) -21.3(2) ? . . . .
C(1) N(1) C(2) C(4) -142.9(2) ? . . . .
C(1) N(1) C(2) C(5) 98.2(2) ? . . . .
C(2) N(1) C(1) N(2) 9.1(2) ? . . . .
C(2) N(1) C(1) C(8) -169.4(2) ? . . . .
O(2) N(2) C(1) N(1) -176.90(18) ? . . . .
O(2) N(2) C(1) C(8) 1.7(3) ? . . . .
O(2) N(2) C(3) C(2) 164.13(17) ? . . . .
O(2) N(2) C(3) C(6) -76.7(2) ? . . . .
O(2) N(2) C(3) C(7) 43.2(2) ? . . . .
C(1) N(2) C(3) C(2) -20.8(2) ? . . . .
C(1) N(2) C(3) C(6) 98.4(2) ? . . . .
C(1) N(2) C(3) C(7) -141.73(19) ? . . . .
C(3) N(2) C(1) N(1) 8.2(2) ? . . . .
C(3) N(2) C(1) C(8) -173.2(2) ? . . . .
C(8) N(3) C(9) C(10) 1.0(4) ? . . . .
C(9) N(3) C(8) N(4) 0.7(3) ? . . . .
C(9) N(3) C(8) C(1) 178.3(2) ? . . . .
C(11) N(3) C(8) N(4) -178.0(2) ? . . . .
C(11) N(3) C(8) C(1) -0.5(3) ? . . . .
C(11) N(3) C(9) C(10) 179.8(3) ? . . . .
C(8) N(4) C(10) C(9) 2.7(4) ? . . . .
C(10) N(4) C(8) N(3) -2.1(3) ? . . . .
C(10) N(4) C(8) C(1) -179.6(2) ? . . . .
C(8) N(4) C(12) C(13) 70.6(4) ? . . . .
C(12) N(4) C(8) N(3) -177.0(3) ? . . . .
C(12) N(4) C(8) C(1) 5.5(4) ? . . . .
C(10) N(4) C(12) C(13) -103.5(4) ? . . . .
C(12) N(4) C(10) C(9) 177.7(3) ? . . . .
O(3) N(5) C(14) N(6) 178.18(17) ? . . . .
O(3) N(5) C(14) C(21) -0.8(3) ? . . . .
O(3) N(5) C(15) C(16) 168.53(17) ? . . . .
O(3) N(5) C(15) C(17) 46.0(2) ? . . . .
O(3) N(5) C(15) C(18) -73.3(2) ? . . . .
C(14) N(5) C(15) C(16) -21.0(2) ? . . . .
C(14) N(5) C(15) C(17) -143.48(18) ? . . . .
C(14) N(5) C(15) C(18) 97.15(19) ? . . . .
C(15) N(5) C(14) N(6) 8.3(2) ? . . . .
C(15) N(5) C(14) C(21) -170.74(18) ? . . . .
O(4) N(6) C(14) N(5) -178.95(18) ? . . . .
O(4) N(6) C(14) C(21) 0.1(2) ? . . . .
O(4) N(6) C(16) C(15) 165.98(17) ? . . . .
O(4) N(6) C(16) C(19) -74.8(2) ? . . . .
O(4) N(6) C(16) C(20) 44.0(2) ? . . . .
C(14) N(6) C(16) C(15) -21.7(2) ? . . . .
C(14) N(6) C(16) C(19) 97.54(19) ? . . . .
C(14) N(6) C(16) C(20) -143.62(17) ? . . . .
C(16) N(6) C(14) N(5) 9.3(2) ? . . . .
C(16) N(6) C(14) C(21) -171.71(18) ? . . . .
N(1) C(1) C(8) N(3) 56.1(3) ? . . . .
N(1) C(1) C(8) N(4) -126.8(2) ? . . . .
N(2) C(1) C(8) N(3) -122.3(2) ? . . . .
N(2) C(1) C(8) N(4) 54.8(3) ? . . . .
N(1) C(2) C(3) N(2) 23.43(18) ? . . . .
N(1) C(2) C(3) C(6) -89.7(2) ? . . . .
N(1) C(2) C(3) C(7) 140.96(19) ? . . . .
C(4) C(2) C(3) N(2) 140.4(2) ? . . . .
C(4) C(2) C(3) C(6) 27.3(2) ? . . . .
C(4) C(2) C(3) C(7) -102.1(2) ? . . . .
C(5) C(2) C(3) N(2) -89.5(2) ? . . . .
C(5) C(2) C(3) C(6) 157.4(2) ? . . . .
C(5) C(2) C(3) C(7) 28.0(2) ? . . . .
N(3) C(9) C(10) N(4) -2.3(5) ? . . . .
N(5) C(14) C(21) C(22) -28.3(2) ? . . . .
N(5) C(14) C(21) C(26) 150.91(19) ? . . . .
N(6) C(14) C(21) C(22) 152.89(19) ? . . . .
N(6) C(14) C(21) C(26) -27.9(2) ? . . . .
N(5) C(15) C(16) N(6) 23.56(18) ? . . . .
N(5) C(15) C(16) C(19) -89.3(2) ? . . . .
N(5) C(15) C(16) C(20) 141.15(17) ? . . . .
C(17) C(15) C(16) N(6) 142.14(17) ? . . . .
C(17) C(15) C(16) C(19) 29.3(2) ? . . . .
C(17) C(15) C(16) C(20) -100.3(2) ? . . . .
C(18) C(15) C(16) N(6) -88.86(19) ? . . . .
C(18) C(15) C(16) C(19) 158.29(18) ? . . . .
C(18) C(15) C(16) C(20) 28.7(2) ? . . . .
C(14) C(21) C(22) C(23) 178.86(17) ? . . . .
C(14) C(21) C(26) C(25) -177.35(17) ? . . . .
C(22) C(21) C(26) C(25) 1.8(2) ? . . . .
C(26) C(21) C(22) C(23) -0.3(2) ? . . . .
C(21) C(22) C(23) C(24) -1.4(2) ? . . . .
C(22) C(23) C(24) C(25) 1.5(2) ? . . . .
C(22) C(23) C(24) C(27) -179.39(18) ? . . . .
C(23) C(24) C(25) C(26) -0.0(2) ? . . . .
C(23) C(24) C(27) O(5) 1.8(2) ? . . . .
C(23) C(24) C(27) O(6) 178.45(19) ? . . . .
C(25) C(24) C(27) O(5) -179.1(2) ? . . . .
C(25) C(24) C(27) O(6) -2.5(3) ? . . . .
C(27) C(24) C(25) C(26) -179.05(18) ? . . . .
C(24) C(25) C(26) C(21) -1.7(2) ? . . . .
